data_7044220
loop_
_publ_author_name
'Schmid, Paul'
'Maier, Matthias'
'Pfeiffer, Hendrik'
'Belz, Anja'
'Henry, Lucas'
'Friedrich, Alexandra'
'Sch\"onfeld, Fabian'
'Edkins, Katharina'
'Schatzschneider, Ulrich'

_publ_section_title
;
 Catalyst-free room-temperature iClick reaction of molybdenum(II) and
 tungsten(II) azide complexes with electron-poor alkynes: Structural
 preferences and kinetic studies
;
_journal_name_full 'Dalton Trans.'
_journal_paper_doi 10.1039/C7DT03096G
_journal_year 2017
_chemical_formula_moiety 'C15 H13 Mo N5 O2'
_chemical_formula_sum 'C15 H13 Mo N5 O2'
_chemical_formula_weight 391.24
_chemical_name_common '[Mo(allyl)(N3)(bpy)(CO)2]'
_space_group_crystal_system orthorhombic
_space_group_IT_number 62
_space_group_name_Hall '-P 2ac 2n'
_space_group_name_H-M_alt 'P n m a'
_symmetry_space_group_name_Hall '-P 2ac 2n'
_symmetry_space_group_name_H-M 'P n m a'
_atom_sites_solution_hydrogens mixed
_atom_sites_solution_primary iterative
_atom_sites_solution_secondary difmap
_audit_creation_date 2016-07-01
_audit_creation_method SHELXL-2014/7
_audit_update_record
;
2017-07-17 deposited with the CCDC.
2017-09-13 downloaded from the CCDC.
;
_cell_angle_alpha 90
_cell_angle_beta 90
_cell_angle_gamma 90
_cell_formula_units_Z 4
_cell_length_a 16.961(11)
_cell_length_b 13.755(6)
_cell_length_c 6.589(3)
_cell_measurement_reflns_used 2517
_cell_measurement_temperature 100(2)
_cell_measurement_theta_max 31.11
_cell_measurement_theta_min 2.40
_cell_volume 1537.2(14)
_computing_cell_refinement 'Saint+ ver. V8.34A (Bruker AXS)'
_computing_data_collection 'APEX2 ver. 2014.9 (Bruker AXS)'
_computing_data_reduction 'Saint+ ver. V8.34A (Bruker AXS)'
_computing_molecular_graphics 'ShelXLe (Huebschle et all, 2011)'
_computing_publication_material 'SHELXL-2014/7 (Sheldrick, 2014)'
_computing_structure_refinement 'SHELXL-2014/7 (Sheldrick, 2014)'
_computing_structure_solution 'SHELXT (Sheldrick, 2014)'
_diffrn_ambient_temperature 100(2)
_diffrn_detector 'CCD area detector (Apex2)'
_diffrn_detector_area_resol_mean 8.333
_diffrn_measured_fraction_theta_full 0.999
_diffrn_measured_fraction_theta_max 0.999
_diffrn_measurement_device_type 'Bruker X8-APEX II'
_diffrn_measurement_method '\f and \w scans'
_diffrn_radiation_monochromator graphite
_diffrn_radiation_type MoK\a
_diffrn_radiation_wavelength 0.71073
_diffrn_reflns_av_R_equivalents 0.0446
_diffrn_reflns_av_unetI/netI 0.0357
_diffrn_reflns_Laue_measured_fraction_full 0.999
_diffrn_reflns_Laue_measured_fraction_max 0.999
_diffrn_reflns_limit_h_max 18
_diffrn_reflns_limit_h_min -20
_diffrn_reflns_limit_k_max 16
_diffrn_reflns_limit_k_min -16
_diffrn_reflns_limit_l_max 4
_diffrn_reflns_limit_l_min -8
_diffrn_reflns_number 9005
_diffrn_reflns_point_group_measured_fraction_full 0.999
_diffrn_reflns_point_group_measured_fraction_max 0.999
_diffrn_reflns_theta_full 25.242
_diffrn_reflns_theta_max 26.019
_diffrn_reflns_theta_min 2.822
_diffrn_source 'rotating-anode (Nonius FR-591)'
_exptl_absorpt_coefficient_mu 0.870
_exptl_absorpt_correction_T_max 0.7465
_exptl_absorpt_correction_T_min 0.6445
_exptl_absorpt_correction_type multi-scan
_exptl_absorpt_process_details 'SadAbs 2014/5 (Bruker AXS)'
_exptl_crystal_colour red
_exptl_crystal_density_diffrn 1.690
_exptl_crystal_description block
_exptl_crystal_F_000 784
_exptl_crystal_preparation 'Crystal fragment soaked in perfluoro polyether oil.'
_exptl_crystal_recrystallization_method 'recrystallised from dchloromethane and hexane by evaporation'
_exptl_crystal_size_max 0.47
_exptl_crystal_size_mid 0.276
_exptl_crystal_size_min 0.194
_refine_diff_density_max 0.512
_refine_diff_density_min -0.461
_refine_diff_density_rms 0.073
_refine_ls_extinction_method none
_refine_ls_goodness_of_fit_ref 1.035
_refine_ls_hydrogen_treatment mixed
_refine_ls_matrix_type full
_refine_ls_number_parameters 120
_refine_ls_number_reflns 1577
_refine_ls_number_restraints 0
_refine_ls_restrained_S_all 1.035
_refine_ls_R_factor_all 0.0332
_refine_ls_R_factor_gt 0.0237
_refine_ls_shift/su_max 0.001
_refine_ls_shift/su_mean 0.000
_refine_ls_structure_factor_coef Fsqd
_refine_ls_weighting_details 'w=1/[\s^2^(Fo^2^)+(0.0228P)^2^+0.7684P] where P=(Fo^2^+2Fc^2^)/3'
_refine_ls_weighting_scheme calc
_refine_ls_wR_factor_gt 0.0555
_refine_ls_wR_factor_ref 0.0596
_reflns_Friedel_coverage 0.000
_reflns_number_gt 1245
_reflns_number_total 1577
_reflns_threshold_expression 'I > 2\s(I)'
_cod_data_source_file c7dt03096g2.cif
_cod_data_source_block AF046_a
_cod_original_cell_volume 1537.3(14)
_cod_database_code 7044220
_shelx_shelxl_version_number 2014/7
_shelx_space_group_comment
;
The symmetry employed for this shelxl refinement is uniquely defined
by the following loop, which should always be used as a source of
symmetry information in preference to the above space-group names.
They are only intended as comments.
;
_shelx_estimated_absorpt_t_min 0.685
_shelx_estimated_absorpt_t_max 0.849

loop_
_space_group_symop_operation_xyz
'x, y, z'
'-x+1/2, -y, z+1/2'
'-x, y+1/2, -z'
'x+1/2, -y+1/2, -z+1/2'
'-x, -y, -z'
'x-1/2, y, -z-1/2'
'x, -y-1/2, z'
'-x-1/2, y-1/2, z-1/2'

loop_
_atom_site_label
_atom_site_type_symbol
_atom_site_fract_x
_atom_site_fract_y
_atom_site_fract_z
_atom_site_U_iso_or_equiv
_atom_site_adp_type
_atom_site_occupancy
_atom_site_site_symmetry_order
_atom_site_calc_flag
_atom_site_refinement_flags_posn
_atom_site_refinement_flags_adp
_atom_site_refinement_flags_occupancy
Mo1 Mo 0.50048(2) 0.2500 0.68075(4) 0.00934(10) Uani 1 2 d S T P
C1 C 0.42280(14) 0.15730(17) 0.5773(4) 0.0155(5) Uani 1 1 d . . .
N1 N 0.44246(15) 0.2500 0.9759(4) 0.0143(6) Uani 1 2 d S T P
O1 O 0.37694(10) 0.10174(12) 0.5160(3) 0.0250(4) Uani 1 1 d . . .
C3 C 0.63036(15) -0.00149(17) 0.9593(4) 0.0198(6) Uani 1 1 d . . .
H3 H 0.6241 -0.0701 0.9596 0.024 Uiso 1 1 calc R U .
N3 N 0.30578(17) 0.2500 1.0360(5) 0.0286(8) Uani 1 2 d S T P
N2 N 0.37237(16) 0.2500 1.0016(4) 0.0148(6) Uani 1 2 d S T P
C2 C 0.57846(14) 0.05688(17) 0.8530(3) 0.0167(5) Uani 1 1 d . . .
H2 H 0.5369 0.0270 0.7791 0.020 Uiso 1 1 calc R U .
C6 C 0.64320(12) 0.19660(16) 0.9581(3) 0.0125(5) Uani 1 1 d . . .
C8 C 0.5936(2) 0.2500 0.4447(5) 0.0172(7) Uani 1 2 d S T P
H8 H 0.643(2) 0.2500 0.507(6) 0.021 Uiso 1 2 d S U P
C5 C 0.69804(13) 0.14138(17) 1.0650(3) 0.0154(5) Uani 1 1 d . . .
H5 H 0.7396 0.1722 1.1374 0.019 Uiso 1 1 calc R U .
N4 N 0.58441(11) 0.15392(14) 0.8499(3) 0.0113(4) Uani 1 1 d . . .
C4 C 0.69135(14) 0.04126(18) 1.0647(4) 0.0197(5) Uani 1 1 d . . .
H4 H 0.7284 0.0024 1.1363 0.024 Uiso 1 1 calc R U .
C7 C 0.55135(15) 0.16367(18) 0.4067(4) 0.0176(5) Uani 1 1 d . . .
H7A H 0.5762(15) 0.1027(19) 0.438(4) 0.021 Uiso 1 1 d . U .
H7B H 0.5151(14) 0.160(2) 0.292(4) 0.021 Uiso 1 1 d . U .

loop_
_atom_site_aniso_label
_atom_site_aniso_U_11
_atom_site_aniso_U_22
_atom_site_aniso_U_33
_atom_site_aniso_U_23
_atom_site_aniso_U_13
_atom_site_aniso_U_12
Mo1 0.00967(15) 0.01163(16) 0.00671(15) 0.000 -0.00021(12) 0.000
C1 0.0166(11) 0.0167(12) 0.0134(11) -0.0007(10) -0.0007(10) 0.0040(10)
N1 0.0164(14) 0.0157(14) 0.0108(14) 0.000 0.0009(12) 0.000
O1 0.0204(9) 0.0252(10) 0.0294(10) -0.0079(9) -0.0056(8) -0.0045(8)
C3 0.0260(13) 0.0143(12) 0.0192(14) 0.0021(10) 0.0023(11) 0.0037(10)
N3 0.0182(16) 0.0267(17) 0.041(2) 0.000 0.0149(16) 0.000
N2 0.0214(16) 0.0075(13) 0.0155(15) 0.000 0.0048(13) 0.000
C2 0.0180(12) 0.0151(12) 0.0170(12) -0.0015(10) 0.0018(10) -0.0004(10)
C6 0.0124(11) 0.0168(12) 0.0084(10) -0.0006(9) 0.0041(10) 0.0000(9)
C8 0.0146(17) 0.0292(19) 0.0077(16) 0.000 0.0038(15) 0.000
C5 0.0130(11) 0.0208(12) 0.0125(11) -0.0004(10) -0.0002(10) 0.0012(9)
N4 0.0112(9) 0.0140(10) 0.0086(9) 0.0003(7) 0.0027(8) 0.0009(8)
C4 0.0210(12) 0.0219(13) 0.0161(12) 0.0022(11) -0.0001(11) 0.0102(10)
C7 0.0200(12) 0.0227(14) 0.0101(12) -0.0029(10) 0.0031(10) 0.0038(11)

loop_
_atom_type_symbol
_atom_type_description
_atom_type_scat_dispersion_real
_atom_type_scat_dispersion_imag
_atom_type_scat_source
C C 0.0033 0.0016 'International Tables Vol C Tables 4.2.6.8 and 6.1.1.4'
H H 0.0000 0.0000 'International Tables Vol C Tables 4.2.6.8 and 6.1.1.4'
N N 0.0061 0.0033 'International Tables Vol C Tables 4.2.6.8 and 6.1.1.4'
O O 0.0106 0.0060 'International Tables Vol C Tables 4.2.6.8 and 6.1.1.4'
Mo Mo -1.6832 0.6857 'International Tables Vol C Tables 4.2.6.8 and 6.1.1.4'

loop_
_exptl_crystal_face_index_h
_exptl_crystal_face_index_k
_exptl_crystal_face_index_l
_exptl_crystal_face_perp_dist
2.00 -1.00 1.00 0.0580
2.00 -1.00 0.00 0.0960
2.00 -1.00 -1.00 0.1840
-2.00 1.00 2.00 0.0670
2.00 -2.00 1.00 0.0730
-2.00 2.00 -1.00 0.2000
-1.00 1.00 0.00 0.1320
0.00 1.00 -1.00 0.2260
-1.00 2.00 1.00 0.1180
0.00 1.00 0.00 0.1730
-1.00 -2.00 1.00 0.0790
0.00 -2.00 -1.00 0.1810
-1.00 -2.00 0.00 0.0920
1.00 -1.00 -2.00 0.1860
-1.00 0.00 1.00 0.0480
2.00 2.00 1.00 0.1130
2.00 1.00 0.00 0.1440
1.00 1.00 1.00 0.0930
-2.00 -1.00 -1.00 0.1300
-2.00 0.00 -1.00 0.1390
-1.00 0.00 0.00 0.0240
1.00 0.00 0.00 0.1130
-3.00 -1.00 -1.00 0.1120
-3.00 -2.00 -1.00 0.1110
-3.00 -2.00 0.00 0.0530
3.00 2.00 0.00 0.1550
2.00 0.00 -3.00 0.1770
-1.00 -1.00 3.00 0.0490

loop_
_geom_angle_atom_site_label_1
_geom_angle_atom_site_label_2
_geom_angle_atom_site_label_3
_geom_angle
_geom_angle_site_symmetry_1
_geom_angle_site_symmetry_3
C1 Mo1 C1 81.36(14) . 7_565
C1 Mo1 N1 90.39(9) . .
C1 Mo1 N1 90.39(9) 7_565 .
C1 Mo1 C8 103.62(10) . .
C1 Mo1 C8 103.62(10) 7_565 .
N1 Mo1 C8 161.41(11) . .
C1 Mo1 N4 102.53(9) . .
C1 Mo1 N4 170.47(8) 7_565 .
N1 Mo1 N4 80.96(8) . .
C8 Mo1 N4 84.06(9) . .
C1 Mo1 N4 170.47(8) . 7_565
C1 Mo1 N4 102.53(9) 7_565 7_565
N1 Mo1 N4 80.96(8) . 7_565
C8 Mo1 N4 84.06(9) . 7_565
N4 Mo1 N4 72.33(10) . 7_565
C1 Mo1 C7 69.31(10) . .
C1 Mo1 C7 108.18(10) 7_565 .
N1 Mo1 C7 149.29(6) . .
C8 Mo1 C7 36.03(8) . .
N4 Mo1 C7 81.35(8) . .
N4 Mo1 C7 116.86(9) 7_565 .
C1 Mo1 C7 108.18(10) . 7_565
C1 Mo1 C7 69.31(10) 7_565 7_565
N1 Mo1 C7 149.29(6) . 7_565
C8 Mo1 C7 36.03(8) . 7_565
N4 Mo1 C7 116.86(9) . 7_565
N4 Mo1 C7 81.35(8) 7_565 7_565
C7 Mo1 C7 61.36(13) . 7_565
O1 C1 Mo1 179.6(2) . .
N2 N1 Mo1 124.9(2) . .
C4 C3 C2 119.1(2) . .
C4 C3 H3 120.5 . .
C2 C3 H3 120.5 . .
N3 N2 N1 176.7(4) . .
N4 C2 C3 122.6(2) . .
N4 C2 H2 118.7 . .
C3 C2 H2 118.7 . .
N4 C6 C5 121.3(2) . .
N4 C6 C6 115.60(12) . 7_565
C5 C6 C6 123.05(14) . 7_565
C7 C8 C7 114.8(3) . 7_565
C7 C8 Mo1 76.27(16) . .
C7 C8 Mo1 76.27(16) 7_565 .
C7 C8 H8 122.3(2) . .
C7 C8 H8 122.3(2) 7_565 .
Mo1 C8 H8 109(2) . .
C4 C5 C6 119.2(2) . .
C4 C5 H5 120.4 . .
C6 C5 H5 120.4 . .
C2 N4 C6 118.6(2) . .
C2 N4 Mo1 123.21(16) . .
C6 N4 Mo1 118.19(15) . .
C3 C4 C5 119.2(2) . .
C3 C4 H4 120.4 . .
C5 C4 H4 120.4 . .
C8 C7 Mo1 67.70(16) . .
C8 C7 H7A 118.3(15) . .
Mo1 C7 H7A 116.2(16) . .
C8 C7 H7B 120.2(17) . .
Mo1 C7 H7B 113.1(15) . .
H7A C7 H7B 113(2) . .

loop_
_geom_bond_atom_site_label_1
_geom_bond_atom_site_label_2
_geom_bond_distance
_geom_bond_site_symmetry_2
Mo1 C1 1.956(2) .
Mo1 C1 1.956(2) 7_565
Mo1 N1 2.180(3) .
Mo1 C8 2.216(3) .
Mo1 N4 2.240(2) .
Mo1 N4 2.240(2) 7_565
Mo1 C7 2.327(2) .
Mo1 C7 2.327(2) 7_565
C1 O1 1.163(3) .
N1 N2 1.201(4) .
C3 C4 1.378(4) .
C3 C2 1.382(3) .
C3 H3 0.9500 .
N3 N2 1.152(4) .
C2 N4 1.339(3) .
C2 H2 0.9500 .
C6 N4 1.359(3) .
C6 C5 1.392(3) .
C6 C6 1.469(4) 7_565
C8 C7 1.409(3) .
C8 C7 1.409(3) 7_565
C8 H8 0.93(3) .
C5 C4 1.382(3) .
C5 H5 0.9500 .
C4 H4 0.9500 .
C7 H7A 0.96(3) .
C7 H7B 0.97(3) .

loop_
_geom_torsion_atom_site_label_1
_geom_torsion_atom_site_label_2
_geom_torsion_atom_site_label_3
_geom_torsion_atom_site_label_4
_geom_torsion
_geom_torsion_site_symmetry_1
C4 C3 C2 N4 -0.8(4) .
N4 C6 C5 C4 -1.5(3) .
C6 C6 C5 C4 176.83(15) 7_565
C3 C2 N4 C6 -0.9(3) .
C3 C2 N4 Mo1 -179.52(17) .
C5 C6 N4 C2 2.1(3) .
C6 C6 N4 C2 -176.35(15) 7_565
C5 C6 N4 Mo1 -179.27(16) .
C6 C6 N4 Mo1 2.31(16) 7_565
C2 C3 C4 C5 1.4(4) .
C6 C5 C4 C3 -0.3(3) .
C7 C8 C7 Mo1 -67.5(2) 7_565
